data_4502365
loop_
_publ_author_name
'Li, Shun-Li'
'Lan, Ya-Qian'
'Ma, Ji-Cheng'
'Ma, Jian-Fang'
'Su, Zhong-Min'

_publ_section_title
;
 Metal&#x2212;Organic Frameworks Based on Different Benzimidazole
 Derivatives: Effect of Length and Substituent Groups of the Ligands on
 the Structures
;
_journal_issue 3
_journal_name_full 'Crystal Growth &amp; Design'
_journal_page_first 1161
_journal_paper_doi 10.1021/cg9010482
_journal_volume 10
_journal_year 2010
_chemical_formula_sum 'C36 H29 Cd N7 O4'
_chemical_formula_weight 736.06
_chemical_name_systematic
;
 ?
;
_space_group_IT_number 14
_symmetry_cell_setting monoclinic
_symmetry_space_group_name_Hall '-P 2yn'
_symmetry_space_group_name_H-M 'P 1 21/n 1'
_atom_sites_solution_hydrogens geom
_atom_sites_solution_primary direct
_atom_sites_solution_secondary difmap
_audit_creation_method SHELXL-97
_cell_angle_alpha 90.00
_cell_angle_beta 99.436(2)
_cell_angle_gamma 90.00
_cell_formula_units_Z 4
_cell_length_a 8.0970(6)
_cell_length_b 20.4110(15)
_cell_length_c 19.5330(16)
_cell_measurement_temperature 293(2)
_cell_measurement_theta_max 28.36
_cell_measurement_theta_min 1.45
_cell_volume 3184.5(4)
_computing_cell_refinement 'SMART (Bruker, 1997)'
_computing_data_collection 'SMART (Bruker, 1997)'
_computing_data_reduction SAINT
_computing_molecular_graphics 'SHELXTL-PLUS (Sheldrick, 1990)'
_computing_publication_material SHELXL-97
_computing_structure_refinement 'SHELXL-97 (Sheldrick, 1997)'
_computing_structure_solution 'SHELXS-97(Sheldrick, 1997)'
_diffrn_ambient_temperature 293(2)
_diffrn_measured_fraction_theta_full 1.000
_diffrn_measured_fraction_theta_max 0.937
_diffrn_measurement_device_type 'Bruker APEX CCD area-detector'
_diffrn_measurement_method '\w scans'
_diffrn_radiation_monochromator graphite
_diffrn_radiation_source 'fine-focus sealed tube'
_diffrn_radiation_type MoK\a
_diffrn_radiation_wavelength 0.71069
_diffrn_reflns_av_R_equivalents 0.0451
_diffrn_reflns_av_sigmaI/netI 0.0616
_diffrn_reflns_limit_h_max 10
_diffrn_reflns_limit_h_min -8
_diffrn_reflns_limit_k_max 21
_diffrn_reflns_limit_k_min -26
_diffrn_reflns_limit_l_max 25
_diffrn_reflns_limit_l_min -26
_diffrn_reflns_number 19107
_diffrn_reflns_theta_full 25.00
_diffrn_reflns_theta_max 28.36
_diffrn_reflns_theta_min 1.45
_diffrn_standards_number 0
_exptl_absorpt_coefficient_mu 0.738
_exptl_absorpt_correction_T_max 0.790
_exptl_absorpt_correction_T_min 0.750
_exptl_absorpt_correction_type multi-scan
_exptl_absorpt_process_details 'SADABS(Sheldrick, 1996)'
_exptl_crystal_colour colorless
_exptl_crystal_density_diffrn 1.535
_exptl_crystal_density_method 'not measured'
_exptl_crystal_description column
_exptl_crystal_F_000 1496
_exptl_crystal_size_max 0.39
_exptl_crystal_size_mid 0.33
_exptl_crystal_size_min 0.32
_refine_diff_density_max 0.443
_refine_diff_density_min -0.512
_refine_diff_density_rms 0.065
_refine_ls_extinction_method none
_refine_ls_goodness_of_fit_ref 1.008
_refine_ls_hydrogen_treatment mixed
_refine_ls_matrix_type full
_refine_ls_number_parameters 436
_refine_ls_number_reflns 7468
_refine_ls_number_restraints 0
_refine_ls_restrained_S_all 1.008
_refine_ls_R_factor_all 0.0963
_refine_ls_R_factor_gt 0.0460
_refine_ls_shift/su_max 0.001
_refine_ls_shift/su_mean 0.000
_refine_ls_structure_factor_coef Fsqd
_refine_ls_weighting_details 'calc w=1/[\s^2^(Fo^2^)+(0.0408P)^2^+0.0000P] where P=(Fo^2^+2Fc^2^)/3'
_refine_ls_weighting_scheme calc
_refine_ls_wR_factor_gt 0.0866
_refine_ls_wR_factor_ref 0.1028
_reflns_number_gt 4451
_reflns_number_total 7468
_reflns_threshold_expression >2sigma(I)
_cod_data_source_file cg9010482_si_002.cif
_cod_data_source_block 4
_cod_original_sg_symbol_Hall -P2yn
_cod_original_sg_symbol_H-M P21/n
_cod_database_code 4502365

loop_
_symmetry_equiv_pos_as_xyz
'x, y, z'
'-x+1/2, y+1/2, -z+1/2'
'-x, -y, -z'
'x-1/2, -y-1/2, z-1/2'

loop_
_atom_site_label
_atom_site_type_symbol
_atom_site_fract_x
_atom_site_fract_y
_atom_site_fract_z
_atom_site_U_iso_or_equiv
_atom_site_adp_type
_atom_site_occupancy
_atom_site_symmetry_multiplicity
_atom_site_calc_flag
_atom_site_refinement_flags
Cd1 Cd 0.83910(3) 0.251368(13) 0.209892(11) 0.04414(9) Uani 1 1 d .
C1 C 0.5603(4) 0.36417(18) 0.19189(19) 0.0541(10) Uani 1 1 d .
H1A H 0.4797 0.3904 0.2115 0.065 Uiso 1 1 calc R
H1B H 0.5258 0.3629 0.1419 0.065 Uiso 1 1 calc R
C2 C 0.7292(4) 0.39483(18) 0.20861(16) 0.0453(8) Uani 1 1 d .
C3 C 0.9942(4) 0.40923(19) 0.24166(17) 0.0495(9) Uani 1 1 d .
C4 C 1.1636(4) 0.4034(2) 0.26921(18) 0.0585(10) Uani 1 1 d .
H4 H 1.2093 0.3639 0.2867 0.070 Uiso 1 1 calc R
C5 C 1.2603(5) 0.4590(2) 0.26928(19) 0.0660(12) Uani 1 1 d .
H5 H 1.3733 0.4568 0.2881 0.079 Uiso 1 1 calc R
C6 C 1.1947(5) 0.5176(2) 0.2423(2) 0.0690(11) Uani 1 1 d .
H6 H 1.2652 0.5536 0.2428 0.083 Uiso 1 1 calc R
C7 C 1.0271(5) 0.5243(2) 0.21449(19) 0.0640(11) Uani 1 1 d .
H7 H 0.9826 0.5636 0.1956 0.077 Uiso 1 1 calc R
C8 C 0.9300(4) 0.46884(19) 0.21659(17) 0.0513(9) Uani 1 1 d .
C9 C 0.6421(5) 0.50656(19) 0.16072(19) 0.0613(11) Uani 1 1 d .
H9A H 0.6495 0.5458 0.1891 0.074 Uiso 1 1 calc R
H9B H 0.5295 0.4893 0.1577 0.074 Uiso 1 1 calc R
C10 C 0.6709(4) 0.52492(19) 0.08899(19) 0.0537(10) Uani 1 1 d .
C11 C 0.7560(5) 0.4875(2) 0.0487(2) 0.0689(11) Uani 1 1 d .
H11 H 0.8048 0.4483 0.0657 0.083 Uiso 1 1 calc R
C12 C 0.7698(6) 0.5081(3) -0.0179(2) 0.0912(16) Uani 1 1 d .
H12 H 0.8310 0.4824 -0.0441 0.109 Uiso 1 1 calc R
C14 C 0.6170(6) 0.5991(3) -0.0061(3) 0.0871(15) Uani 1 1 d .
H14 H 0.5674 0.6378 -0.0243 0.104 Uiso 1 1 calc R
C15 C 0.6012(5) 0.5824(2) 0.0605(2) 0.0724(12) Uani 1 1 d .
H15 H 0.5435 0.6099 0.0864 0.087 Uiso 1 1 calc R
C16 C 0.4264(4) 0.25613(17) 0.18414(18) 0.0499(9) Uani 1 1 d .
H16A H 0.3764 0.2770 0.1411 0.060 Uiso 1 1 calc R
H16B H 0.3404 0.2516 0.2131 0.060 Uiso 1 1 calc R
C17 C 0.4888(4) 0.19026(18) 0.16888(15) 0.0428(8) Uani 1 1 d .
C18 C 0.6509(4) 0.10799(19) 0.15829(16) 0.0488(9) Uani 1 1 d .
C19 C 0.7850(5) 0.0650(2) 0.15981(19) 0.0621(11) Uani 1 1 d .
H19 H 0.8922 0.0762 0.1815 0.075 Uiso 1 1 calc R
C20 C 0.7526(6) 0.0050(2) 0.1279(2) 0.0772(13) Uani 1 1 d .
H20 H 0.8403 -0.0242 0.1269 0.093 Uiso 1 1 calc R
C21 C 0.5908(6) -0.0128(2) 0.0969(2) 0.0801(13) Uani 1 1 d .
H21 H 0.5723 -0.0543 0.0777 0.096 Uiso 1 1 calc R
C22 C 0.4587(5) 0.0299(2) 0.09424(19) 0.0671(11) Uani 1 1 d .
H22 H 0.3515 0.0186 0.0726 0.081 Uiso 1 1 calc R
C23 C 0.4921(4) 0.09016(19) 0.12515(17) 0.0490(9) Uani 1 1 d .
C24 C 0.2113(4) 0.14764(19) 0.10622(16) 0.0503(9) Uani 1 1 d .
H24A H 0.1659 0.1859 0.1260 0.060 Uiso 1 1 calc R
H24B H 0.1565 0.1094 0.1216 0.060 Uiso 1 1 calc R
C25 C 0.1694(4) 0.15185(18) 0.02822(17) 0.0473(9) Uani 1 1 d .
C26 C 0.2796(4) 0.17456(19) -0.01300(18) 0.0584(10) Uani 1 1 d .
H26 H 0.3870 0.1875 0.0067 0.070 Uiso 1 1 calc R
C27 C 0.2284(5) 0.1779(2) -0.0844(2) 0.0692(12) Uani 1 1 d .
H27 H 0.3050 0.1927 -0.1116 0.083 Uiso 1 1 calc R
C29 C -0.0277(5) 0.1397(2) -0.0752(2) 0.0722(13) Uani 1 1 d .
H29 H -0.1353 0.1278 -0.0958 0.087 Uiso 1 1 calc R
C30 C 0.0122(4) 0.13380(19) -0.00436(19) 0.0598(10) Uani 1 1 d .
H30 H -0.0661 0.1178 0.0213 0.072 Uiso 1 1 calc R
C31 C 0.8117(5) 0.2789(2) 0.06568(18) 0.0556(10) Uani 1 1 d .
C32 C 0.8376(4) 0.29433(17) -0.00723(15) 0.0439(8) Uani 1 1 d .
C33 C 0.9912(4) 0.31306(19) -0.02164(18) 0.0600(11) Uani 1 1 d .
H33 H 1.0812 0.3169 0.0144 0.072 Uiso 1 1 calc R
C34 C 1.0143(5) 0.3262(2) -0.08873(19) 0.0700(12) Uani 1 1 d .
H34 H 1.1190 0.3387 -0.0978 0.084 Uiso 1 1 calc R
C35 C 0.7045(4) 0.28895(17) -0.06128(15) 0.0425(8) Uani 1 1 d .
H35 H 0.6000 0.2765 -0.0519 0.051 Uiso 1 1 calc R
C36 C 0.7244(4) 0.30174(16) -0.12907(15) 0.0399(8) Uani 1 1 d .
C37 C 0.8794(4) 0.32061(18) -0.14271(16) 0.0555(10) Uani 1 1 d .
H37 H 0.8938 0.3296 -0.1880 0.067 Uiso 1 1 calc R
C38 C 0.5796(4) 0.29250(17) -0.18725(16) 0.0443(8) Uani 1 1 d .
N1 N 0.8657(3) 0.36289(14) 0.23619(14) 0.0490(7) Uani 1 1 d .
N2 N 0.7597(3) 0.45846(15) 0.19480(14) 0.0518(8) Uani 1 1 d .
N3 N 0.6455(3) 0.17061(15) 0.18573(14) 0.0471(7) Uani 1 1 d .
N4 N 0.3908(3) 0.14358(14) 0.13319(13) 0.0450(7) Uani 1 1 d .
N6 N 0.0752(5) 0.16097(18) -0.11622(16) 0.0731(10) Uani 1 1 d .
N7 N 0.6990(5) 0.5632(3) -0.0461(2) 0.0905(13) Uani 1 1 d .
O1 O 0.9398(3) 0.26725(13) 0.11046(11) 0.0639(8) Uani 1 1 d .
O2 O 0.6674(4) 0.27890(17) 0.07859(13) 0.0801(9) Uani 1 1 d .
O3 O 0.4411(3) 0.27661(16) -0.17307(12) 0.0730(8) Uani 1 1 d .
O4 O 0.6023(3) 0.29978(15) -0.24792(11) 0.0679(8) Uani 1 1 d .
N5 N 0.5625(3) 0.29748(15) 0.21983(14) 0.0465(8) Uani 1 1 d .
H1N H 0.549(4) 0.3017(17) 0.2608(17) 0.056 Uiso 1 1 d .

loop_
_atom_site_aniso_label
_atom_site_aniso_U_11
_atom_site_aniso_U_22
_atom_site_aniso_U_33
_atom_site_aniso_U_23
_atom_site_aniso_U_13
_atom_site_aniso_U_12
Cd1 0.03775(14) 0.05909(18) 0.03240(13) 0.00154(12) -0.00369(9) 0.00561(12)
C1 0.048(2) 0.055(3) 0.057(2) -0.0007(19) 0.0013(17) 0.0050(17)
C2 0.047(2) 0.053(2) 0.0348(19) -0.0034(16) 0.0028(15) -0.0011(17)
C3 0.047(2) 0.062(3) 0.0372(19) -0.0052(17) 0.0012(16) 0.0023(18)
C4 0.048(2) 0.074(3) 0.049(2) -0.006(2) -0.0060(17) 0.0057(19)
C5 0.051(2) 0.090(4) 0.054(2) -0.016(2) -0.0016(19) -0.006(2)
C6 0.066(3) 0.078(3) 0.062(3) -0.008(2) 0.006(2) -0.016(2)
C7 0.070(3) 0.062(3) 0.057(2) -0.001(2) 0.001(2) -0.005(2)
C8 0.049(2) 0.062(3) 0.040(2) -0.0033(18) -0.0016(16) 0.0006(18)
C9 0.059(2) 0.063(3) 0.060(3) -0.001(2) 0.0002(19) 0.0103(19)
C10 0.047(2) 0.057(3) 0.052(2) -0.0034(19) -0.0078(18) -0.0023(18)
C11 0.070(3) 0.081(3) 0.053(3) 0.002(2) 0.003(2) 0.007(2)
C12 0.070(3) 0.134(5) 0.065(3) -0.009(3) -0.001(2) -0.008(3)
C14 0.083(3) 0.092(4) 0.073(3) 0.020(3) -0.023(3) -0.009(3)
C15 0.070(3) 0.072(3) 0.066(3) 0.002(2) -0.015(2) 0.007(2)
C16 0.0402(18) 0.063(3) 0.0449(19) 0.0010(18) 0.0036(15) 0.0007(17)
C17 0.0399(18) 0.060(2) 0.0277(17) 0.0017(16) 0.0029(14) -0.0033(17)
C18 0.046(2) 0.066(3) 0.0330(19) 0.0046(18) 0.0039(15) 0.0053(18)
C19 0.056(2) 0.079(3) 0.049(2) 0.009(2) 0.0025(18) 0.017(2)
C20 0.080(3) 0.078(4) 0.072(3) 0.000(3) 0.008(2) 0.025(3)
C21 0.097(4) 0.068(3) 0.072(3) -0.013(2) 0.007(3) 0.012(3)
C22 0.073(3) 0.072(3) 0.053(2) -0.009(2) 0.000(2) 0.001(2)
C23 0.053(2) 0.060(3) 0.0334(18) 0.0018(17) 0.0056(16) 0.0027(18)
C24 0.0389(18) 0.072(3) 0.0367(19) 0.0001(17) -0.0037(15) -0.0068(17)
C25 0.0443(19) 0.058(2) 0.0377(19) -0.0035(17) 0.0001(16) 0.0055(16)
C26 0.051(2) 0.079(3) 0.044(2) 0.0049(19) 0.0025(17) 0.0024(19)
C27 0.084(3) 0.080(3) 0.045(2) 0.012(2) 0.011(2) 0.005(2)
C29 0.060(3) 0.099(4) 0.049(3) -0.016(2) -0.017(2) 0.004(2)
C30 0.051(2) 0.079(3) 0.047(2) -0.007(2) -0.0003(17) -0.0055(19)
C31 0.073(3) 0.058(2) 0.0321(19) -0.0001(17) -0.0010(19) 0.015(2)
C32 0.054(2) 0.049(2) 0.0269(17) 0.0038(15) -0.0010(15) 0.0039(16)
C33 0.058(2) 0.079(3) 0.036(2) 0.0062(19) -0.0125(17) -0.011(2)
C34 0.054(2) 0.101(4) 0.049(2) 0.015(2) -0.0070(19) -0.032(2)
C35 0.0442(19) 0.053(2) 0.0289(17) 0.0008(15) 0.0002(14) 0.0032(16)
C36 0.0477(19) 0.042(2) 0.0270(17) -0.0017(14) -0.0022(14) -0.0054(15)
C37 0.063(2) 0.076(3) 0.0254(17) 0.0072(17) -0.0001(16) -0.020(2)
C38 0.050(2) 0.049(2) 0.0313(19) -0.0024(16) -0.0006(15) -0.0019(17)
N1 0.0429(16) 0.056(2) 0.0443(17) -0.0002(14) -0.0037(13) 0.0032(14)
N2 0.0464(17) 0.058(2) 0.0462(17) 0.0019(15) -0.0052(13) 0.0060(15)
N3 0.0406(16) 0.059(2) 0.0402(16) 0.0032(14) 0.0015(12) 0.0024(14)
N4 0.0380(15) 0.063(2) 0.0326(15) 0.0028(14) 0.0016(12) 0.0006(14)
N6 0.081(3) 0.092(3) 0.041(2) -0.0005(18) -0.0065(19) 0.014(2)
N7 0.074(3) 0.128(4) 0.061(3) 0.018(3) -0.014(2) -0.027(2)
O1 0.0731(18) 0.085(2) 0.0286(13) 0.0078(12) -0.0072(12) 0.0111(14)
O2 0.078(2) 0.123(3) 0.0412(16) 0.0188(16) 0.0177(14) 0.0291(18)
O3 0.0550(16) 0.122(2) 0.0377(14) 0.0028(15) -0.0059(12) -0.0279(16)
O4 0.0526(15) 0.124(3) 0.0235(13) -0.0044(14) -0.0035(11) -0.0110(15)
N5 0.0490(17) 0.062(2) 0.0275(14) -0.0006(15) 0.0033(13) -0.0019(14)

loop_
_atom_type_symbol
_atom_type_description
_atom_type_scat_dispersion_real
_atom_type_scat_dispersion_imag
_atom_type_scat_source
C C 0.0033 0.0016 'International Tables Vol C Tables 4.2.6.8 and 6.1.1.4'
H H 0.0000 0.0000 'International Tables Vol C Tables 4.2.6.8 and 6.1.1.4'
N N 0.0061 0.0033 'International Tables Vol C Tables 4.2.6.8 and 6.1.1.4'
O O 0.0106 0.0060 'International Tables Vol C Tables 4.2.6.8 and 6.1.1.4'
Cd Cd -0.8075 1.2024 'International Tables Vol C Tables 4.2.6.8 and 6.1.1.4'

loop_
_geom_angle_atom_site_label_1
_geom_angle_atom_site_label_2
_geom_angle_atom_site_label_3
_geom_angle
_geom_angle_site_symmetry_1
_geom_angle_site_symmetry_3
O1 Cd1 N3 105.11(10) . .
O1 Cd1 N1 90.92(10) . .
N3 Cd1 N1 142.09(10) . .
O1 Cd1 O3 138.53(9) . 4_666
N3 Cd1 O3 98.34(10) . 4_666
N1 Cd1 O3 91.01(10) . 4_666
O1 Cd1 O4 86.09(8) . 4_666
N3 Cd1 O4 107.47(10) . 4_666
N1 Cd1 O4 107.72(10) . 4_666
O3 Cd1 O4 54.08(8) 4_666 4_666
O1 Cd1 N5 118.37(9) . .
N3 Cd1 N5 71.85(10) . .
N1 Cd1 N5 70.30(10) . .
O3 Cd1 N5 101.15(9) 4_666 .
O4 Cd1 N5 155.20(9) 4_666 .
O1 Cd1 C38 111.69(10) . 4_666
N3 Cd1 C38 107.57(10) . 4_666
N1 Cd1 C38 97.45(10) . 4_666
O3 Cd1 C38 27.25(9) 4_666 4_666
O4 Cd1 C38 27.17(8) 4_666 4_666
N5 Cd1 C38 128.25(10) . 4_666
N5 C1 C2 110.7(3) . .
N5 C1 H1A 109.5 . .
C2 C1 H1A 109.5 . .
N5 C1 H1B 109.5 . .
C2 C1 H1B 109.5 . .
H1A C1 H1B 108.1 . .
N1 C2 N2 112.7(3) . .
N1 C2 C1 124.0(3) . .
N2 C2 C1 123.2(3) . .
C8 C3 C4 120.0(3) . .
C8 C3 N1 109.7(3) . .
C4 C3 N1 130.2(4) . .
C5 C4 C3 117.0(4) . .
C5 C4 H4 121.5 . .
C3 C4 H4 121.5 . .
C4 C5 C6 122.1(4) . .
C4 C5 H5 119.0 . .
C6 C5 H5 119.0 . .
C5 C6 C7 121.9(4) . .
C5 C6 H6 119.0 . .
C7 C6 H6 119.0 . .
C8 C7 C6 115.6(4) . .
C8 C7 H7 122.2 . .
C6 C7 H7 122.2 . .
C3 C8 C7 123.4(3) . .
C3 C8 N2 105.7(3) . .
C7 C8 N2 130.9(4) . .
N2 C9 C10 113.9(3) . .
N2 C9 H9A 108.8 . .
C10 C9 H9A 108.8 . .
N2 C9 H9B 108.8 . .
C10 C9 H9B 108.8 . .
H9A C9 H9B 107.7 . .
C11 C10 C15 117.1(4) . .
C11 C10 C9 124.7(4) . .
C15 C10 C9 118.1(4) . .
C10 C11 C12 119.9(4) . .
C10 C11 H11 120.1 . .
C12 C11 H11 120.1 . .
N7 C12 C11 123.0(5) . .
N7 C12 H12 118.5 . .
C11 C12 H12 118.5 . .
N7 C14 C15 123.8(5) . .
N7 C14 H14 118.1 . .
C15 C14 H14 118.1 . .
C14 C15 C10 119.8(4) . .
C14 C15 H15 120.1 . .
C10 C15 H15 120.1 . .
N5 C16 C17 111.2(3) . .
N5 C16 H16A 109.4 . .
C17 C16 H16A 109.4 . .
N5 C16 H16B 109.4 . .
C17 C16 H16B 109.4 . .
H16A C16 H16B 108.0 . .
N3 C17 N4 111.8(3) . .
N3 C17 C16 124.8(3) . .
N4 C17 C16 123.4(3) . .
N3 C18 C23 109.6(3) . .
N3 C18 C19 130.2(3) . .
C23 C18 C19 120.2(4) . .
C20 C19 C18 117.4(4) . .
C20 C19 H19 121.3 . .
C18 C19 H19 121.3 . .
C19 C20 C21 121.4(4) . .
C19 C20 H20 119.3 . .
C21 C20 H20 119.3 . .
C22 C21 C20 121.4(4) . .
C22 C21 H21 119.3 . .
C20 C21 H21 119.3 . .
C21 C22 C23 117.0(4) . .
C21 C22 H22 121.5 . .
C23 C22 H22 121.5 . .
C22 C23 N4 132.3(3) . .
C22 C23 C18 122.6(4) . .
N4 C23 C18 105.1(3) . .
N4 C24 C25 114.3(3) . .
N4 C24 H24A 108.7 . .
C25 C24 H24A 108.7 . .
N4 C24 H24B 108.7 . .
C25 C24 H24B 108.7 . .
H24A C24 H24B 107.6 . .
C26 C25 C30 117.3(3) . .
C26 C25 C24 123.4(3) . .
C30 C25 C24 119.3(3) . .
C25 C26 C27 119.2(3) . .
C25 C26 H26 120.4 . .
C27 C26 H26 120.4 . .
N6 C27 C26 123.7(4) . .
N6 C27 H27 118.2 . .
C26 C27 H27 118.2 . .
N6 C29 C30 125.0(4) . .
N6 C29 H29 117.5 . .
C30 C29 H29 117.5 . .
C29 C30 C25 119.3(4) . .
C29 C30 H30 120.4 . .
C25 C30 H30 120.4 . .
O2 C31 O1 123.7(3) . .
O2 C31 C32 118.4(3) . .
O1 C31 C32 117.9(4) . .
C33 C32 C35 118.9(3) . .
C33 C32 C31 121.5(3) . .
C35 C32 C31 119.5(3) . .
C32 C33 C34 121.1(3) . .
C32 C33 H33 119.5 . .
C34 C33 H33 119.5 . .
C33 C34 C37 119.5(3) . .
C33 C34 H34 120.3 . .
C37 C34 H34 120.3 . .
C32 C35 C36 121.1(3) . .
C32 C35 H35 119.5 . .
C36 C35 H35 119.5 . .
C37 C36 C35 119.3(3) . .
C37 C36 C38 120.7(3) . .
C35 C36 C38 120.0(3) . .
C36 C37 C34 120.1(3) . .
C36 C37 H37 119.9 . .
C34 C37 H37 119.9 . .
O4 C38 O3 121.8(3) . .
O4 C38 C36 119.2(3) . .
O3 C38 C36 119.0(3) . .
O4 C38 Cd1 62.06(17) . 4_565
O3 C38 Cd1 60.90(17) . 4_565
C36 C38 Cd1 167.7(2) . 4_565
C2 N1 C3 105.1(3) . .
C2 N1 Cd1 110.5(2) . .
C3 N1 Cd1 135.8(2) . .
C2 N2 C8 106.8(3) . .
C2 N2 C9 127.7(3) . .
C8 N2 C9 125.5(3) . .
C17 N3 C18 105.9(3) . .
C17 N3 Cd1 115.7(2) . .
C18 N3 Cd1 133.1(2) . .
C17 N4 C23 107.7(3) . .
C17 N4 C24 127.4(3) . .
C23 N4 C24 125.0(3) . .
C29 N6 C27 115.6(3) . .
C14 N7 C12 116.3(4) . .
C31 O1 Cd1 104.6(2) . .
C38 O3 Cd1 91.9(2) . 4_565
C38 O4 Cd1 90.8(2) . 4_565
C1 N5 C16 113.2(3) . .
C1 N5 Cd1 106.3(2) . .
C16 N5 Cd1 111.3(2) . .
C1 N5 H1N 105(3) . .
C16 N5 H1N 108(2) . .
Cd1 N5 H1N 112(2) . .

loop_
_geom_bond_atom_site_label_1
_geom_bond_atom_site_label_2
_geom_bond_distance
_geom_bond_site_symmetry_2
Cd1 O1 2.250(2) .
Cd1 N3 2.270(3) .
Cd1 N1 2.336(3) .
Cd1 O3 2.370(2) 4_666
Cd1 O4 2.395(2) 4_666
Cd1 N5 2.466(3) .
Cd1 C38 2.711(3) 4_666
C1 N5 1.466(4) .
C1 C2 1.491(4) .
C1 H1A 0.9700 .
C1 H1B 0.9700 .
C2 N1 1.320(4) .
C2 N2 1.357(4) .
C3 C8 1.381(5) .
C3 C4 1.394(4) .
C3 N1 1.397(4) .
C4 C5 1.377(5) .
C4 H4 0.9300 .
C5 C6 1.378(6) .
C5 H5 0.9300 .
C6 C7 1.384(5) .
C6 H6 0.9300 .
C7 C8 1.383(5) .
C7 H7 0.9300 .
C8 N2 1.391(4) .
C9 N2 1.451(4) .
C9 C10 1.505(5) .
C9 H9A 0.9700 .
C9 H9B 0.9700 .
C10 C11 1.362(5) .
C10 C15 1.380(5) .
C11 C12 1.387(6) .
C11 H11 0.9300 .
C12 N7 1.339(6) .
C12 H12 0.9300 .
C14 N7 1.326(6) .
C14 C15 1.371(6) .
C14 H14 0.9300 .
C15 H15 0.9300 .
C16 N5 1.470(4) .
C16 C17 1.484(4) .
C16 H16A 0.9700 .
C16 H16B 0.9700 .
C17 N3 1.320(4) .
C17 N4 1.357(4) .
C18 N3 1.389(4) .
C18 C23 1.390(4) .
C18 C19 1.393(5) .
C19 C20 1.379(6) .
C19 H19 0.9300 .
C20 C21 1.397(6) .
C20 H20 0.9300 .
C21 C22 1.374(5) .
C21 H21 0.9300 .
C22 C23 1.377(5) .
C22 H22 0.9300 .
C23 N4 1.389(4) .
C24 N4 1.465(4) .
C24 C25 1.508(4) .
C24 H24A 0.9700 .
C24 H24B 0.9700 .
C25 C26 1.377(4) .
C25 C30 1.376(4) .
C26 C27 1.390(5) .
C26 H26 0.9300 .
C27 N6 1.339(5) .
C27 H27 0.9300 .
C29 N6 1.321(5) .
C29 C30 1.373(5) .
C29 H29 0.9300 .
C30 H30 0.9300 .
C31 O2 1.235(4) .
C31 O1 1.265(4) .
C31 C32 1.507(5) .
C32 C33 1.374(4) .
C32 C35 1.384(4) .
C33 C34 1.380(5) .
C33 H33 0.9300 .
C34 C37 1.393(4) .
C34 H34 0.9300 .
C35 C36 1.385(4) .
C35 H35 0.9300 .
C36 C37 1.380(4) .
C36 C38 1.505(4) .
C37 H37 0.9300 .
C38 O4 1.238(4) .
C38 O3 1.242(4) .
C38 Cd1 2.711(3) 4_565
O3 Cd1 2.370(2) 4_565
O4 Cd1 2.395(2) 4_565
N5 H1N 0.83(3) .

loop_
_geom_torsion_atom_site_label_1
_geom_torsion_atom_site_label_2
_geom_torsion_atom_site_label_3
_geom_torsion_atom_site_label_4
_geom_torsion
_geom_torsion_site_symmetry_1
_geom_torsion_site_symmetry_4
N5 C1 C2 N1 8.7(5) . .
N5 C1 C2 N2 -173.6(3) . .
C8 C3 C4 C5 -0.5(5) . .
N1 C3 C4 C5 -178.1(3) . .
C3 C4 C5 C6 -1.2(6) . .
C4 C5 C6 C7 1.0(7) . .
C5 C6 C7 C8 0.9(6) . .
C4 C3 C8 C7 2.6(5) . .
N1 C3 C8 C7 -179.4(3) . .
C4 C3 C8 N2 -178.6(3) . .
N1 C3 C8 N2 -0.6(4) . .
C6 C7 C8 C3 -2.8(6) . .
C6 C7 C8 N2 178.8(4) . .
N2 C9 C10 C11 21.2(5) . .
N2 C9 C10 C15 -161.4(3) . .
C15 C10 C11 C12 0.2(6) . .
C9 C10 C11 C12 177.6(4) . .
C10 C11 C12 N7 -1.7(7) . .
N7 C14 C15 C10 -1.0(7) . .
C11 C10 C15 C14 1.1(6) . .
C9 C10 C15 C14 -176.5(4) . .
N5 C16 C17 N3 0.8(5) . .
N5 C16 C17 N4 -176.6(3) . .
N3 C18 C19 C20 179.8(4) . .
C23 C18 C19 C20 -0.4(5) . .
C18 C19 C20 C21 -1.9(6) . .
C19 C20 C21 C22 3.0(7) . .
C20 C21 C22 C23 -1.8(7) . .
C21 C22 C23 N4 -178.7(4) . .
C21 C22 C23 C18 -0.5(6) . .
N3 C18 C23 C22 -178.6(3) . .
C19 C18 C23 C22 1.6(5) . .
N3 C18 C23 N4 0.1(4) . .
C19 C18 C23 N4 -179.7(3) . .
N4 C24 C25 C26 -23.6(5) . .
N4 C24 C25 C30 158.1(3) . .
C30 C25 C26 C27 -0.3(6) . .
C24 C25 C26 C27 -178.7(3) . .
C25 C26 C27 N6 1.0(6) . .
N6 C29 C30 C25 1.0(7) . .
C26 C25 C30 C29 -0.6(6) . .
C24 C25 C30 C29 177.9(4) . .
O2 C31 C32 C33 161.6(4) . .
O1 C31 C32 C33 -17.6(6) . .
O2 C31 C32 C35 -19.1(5) . .
O1 C31 C32 C35 161.7(3) . .
C35 C32 C33 C34 -0.2(6) . .
C31 C32 C33 C34 179.0(4) . .
C32 C33 C34 C37 0.2(7) . .
C33 C32 C35 C36 0.4(5) . .
C31 C32 C35 C36 -178.9(3) . .
C32 C35 C36 C37 -0.5(5) . .
C32 C35 C36 C38 177.2(3) . .
C35 C36 C37 C34 0.5(6) . .
C38 C36 C37 C34 -177.2(4) . .
C33 C34 C37 C36 -0.4(6) . .
C37 C36 C38 O4 2.5(5) . .
C35 C36 C38 O4 -175.1(3) . .
C37 C36 C38 O3 -178.7(3) . .
C35 C36 C38 O3 3.6(5) . .
C37 C36 C38 Cd1 95.2(12) . 4_565
C35 C36 C38 Cd1 -82.4(12) . 4_565
N2 C2 N1 C3 0.8(4) . .
C1 C2 N1 C3 178.8(3) . .
N2 C2 N1 Cd1 -152.5(2) . .
C1 C2 N1 Cd1 25.4(4) . .
C8 C3 N1 C2 -0.1(4) . .
C4 C3 N1 C2 177.6(3) . .
C8 C3 N1 Cd1 142.9(3) . .
C4 C3 N1 Cd1 -39.4(5) . .
O1 Cd1 N1 C2 88.1(2) . .
N3 Cd1 N1 C2 -28.4(3) . .
O3 Cd1 N1 C2 -133.4(2) 4_666 .
O4 Cd1 N1 C2 174.3(2) 4_666 .
N5 Cd1 N1 C2 -31.9(2) . .
C38 Cd1 N1 C2 -159.9(2) 4_666 .
O1 Cd1 N1 C3 -53.6(3) . .
N3 Cd1 N1 C3 -170.0(3) . .
O3 Cd1 N1 C3 85.0(3) 4_666 .
O4 Cd1 N1 C3 32.6(3) 4_666 .
N5 Cd1 N1 C3 -173.5(3) . .
C38 Cd1 N1 C3 58.5(3) 4_666 .
N1 C2 N2 C8 -1.2(4) . .
C1 C2 N2 C8 -179.2(3) . .
N1 C2 N2 C9 175.8(3) . .
C1 C2 N2 C9 -2.1(5) . .
C3 C8 N2 C2 1.1(4) . .
C7 C8 N2 C2 179.7(4) . .
C3 C8 N2 C9 -176.1(3) . .
C7 C8 N2 C9 2.6(6) . .
C10 C9 N2 C2 -109.1(4) . .
C10 C9 N2 C8 67.5(4) . .
N4 C17 N3 C18 1.2(4) . .
C16 C17 N3 C18 -176.5(3) . .
N4 C17 N3 Cd1 159.0(2) . .
C16 C17 N3 Cd1 -18.7(4) . .
C23 C18 N3 C17 -0.8(4) . .
C19 C18 N3 C17 179.0(4) . .
C23 C18 N3 Cd1 -152.9(2) . .
C19 C18 N3 Cd1 26.9(5) . .
O1 Cd1 N3 C17 -96.4(2) . .
N1 Cd1 N3 C17 15.5(3) . .
O3 Cd1 N3 C17 118.1(2) 4_666 .
O4 Cd1 N3 C17 172.9(2) 4_666 .
N5 Cd1 N3 C17 19.0(2) . .
C38 Cd1 N3 C17 144.4(2) 4_666 .
O1 Cd1 N3 C18 53.7(3) . .
N1 Cd1 N3 C18 165.6(3) . .
O3 Cd1 N3 C18 -91.8(3) 4_666 .
O4 Cd1 N3 C18 -37.0(3) 4_666 .
N5 Cd1 N3 C18 169.1(3) . .
C38 Cd1 N3 C18 -65.5(3) 4_666 .
N3 C17 N4 C23 -1.2(4) . .
C16 C17 N4 C23 176.5(3) . .
N3 C17 N4 C24 179.8(3) . .
C16 C17 N4 C24 -2.5(5) . .
C22 C23 N4 C17 179.1(4) . .
C18 C23 N4 C17 0.6(3) . .
C22 C23 N4 C24 -1.8(6) . .
C18 C23 N4 C24 179.7(3) . .
C25 C24 N4 C17 109.8(4) . .
C25 C24 N4 C23 -69.1(4) . .
C30 C29 N6 C27 -0.4(7) . .
C26 C27 N6 C29 -0.7(6) . .
C15 C14 N7 C12 -0.5(7) . .
C11 C12 N7 C14 1.8(7) . .
O2 C31 O1 Cd1 -1.4(5) . .
C32 C31 O1 Cd1 177.8(3) . .
N3 Cd1 O1 C31 55.2(3) . .
N1 Cd1 O1 C31 -90.1(2) . .
O3 Cd1 O1 C31 177.4(2) 4_666 .
O4 Cd1 O1 C31 162.2(3) 4_666 .
N5 Cd1 O1 C31 -22.0(3) . .
C38 Cd1 O1 C31 171.5(2) 4_666 .
O4 C38 O3 Cd1 12.7(4) . 4_565
C36 C38 O3 Cd1 -166.0(3) . 4_565
O3 C38 O4 Cd1 -12.6(4) . 4_565
C36 C38 O4 Cd1 166.1(3) . 4_565
C2 C1 N5 C16 -157.7(3) . .
C2 C1 N5 Cd1 -35.1(3) . .
C17 C16 N5 C1 135.2(3) . .
C17 C16 N5 Cd1 15.5(3) . .
O1 Cd1 N5 C1 -44.2(2) . .
N3 Cd1 N5 C1 -142.0(2) . .
N1 Cd1 N5 C1 35.7(2) . .
O3 Cd1 N5 C1 122.8(2) 4_666 .
O4 Cd1 N5 C1 125.5(3) 4_666 .
C38 Cd1 N5 C1 119.6(2) 4_666 .
O1 Cd1 N5 C16 79.5(2) . .
N3 Cd1 N5 C16 -18.3(2) . .
N1 Cd1 N5 C16 159.5(2) . .
O3 Cd1 N5 C16 -113.5(2) 4_666 .
O4 Cd1 N5 C16 -110.8(3) 4_666 .
C38 Cd1 N5 C16 -116.7(2) 4_666 .
